data_4501590
loop_
_publ_author_name
'Durrell, Alec C.'
'Gray, Harry B.'
'Hazari, Nilay'
'Incarvito, Christopher D.'
'Liu, Jian'
'Yan, Elsa C. Y.'

_publ_section_title
;
 Tris(hydroxypropyl)phosphine Oxide: A Chiral Three-Dimensional Material
 with Nonlinear Optical Properties
;
_journal_issue 4
_journal_name_full 'Crystal Growth &amp; Design'
_journal_page_first 1482
_journal_paper_doi 10.1021/cg1001286
_journal_volume 10
_journal_year 2010
_chemical_formula_moiety 'C9 H21 O4 P '
_chemical_formula_sum 'C9 H21 O4 P'
_chemical_formula_weight 224.24
_space_group_IT_number 173
_symmetry_cell_setting hexagonal
_symmetry_Int_Tables_number 173
_symmetry_space_group_name_Hall 'P 6c'
_symmetry_space_group_name_H-M 'P 63'
_cell_angle_alpha 90.0000
_cell_angle_beta 90.0000
_cell_angle_gamma 120.0000
_cell_formula_units_Z 2
_cell_length_a 9.736(4)
_cell_length_b 9.736(4)
_cell_length_c 7.223(3)
_cell_measurement_reflns_used 1048
_cell_measurement_temperature 223.1
_cell_measurement_theta_max 27.4
_cell_measurement_theta_min 3.7
_cell_volume 592.9(4)
_computing_cell_refinement PROCESS-AUTO
_computing_data_collection PROCESS-AUTO
_computing_data_reduction CrystalStructure
_computing_publication_material 'CrystalStructure 3.8'
_computing_structure_refinement SHELXL
_computing_structure_solution SIR92
_diffrn_detector_area_resol_mean 6.85
_diffrn_measured_fraction_theta_full 0.994
_diffrn_measured_fraction_theta_max 0.994
_diffrn_measurement_device_type 'Rigaku SCXmini'
_diffrn_measurement_method \w
_diffrn_radiation_type 'Mo K\a'
_diffrn_radiation_wavelength 0.71075
_diffrn_reflns_av_R_equivalents 0.026
_diffrn_reflns_limit_h_max 12
_diffrn_reflns_limit_h_min -11
_diffrn_reflns_limit_k_max 12
_diffrn_reflns_limit_k_min -9
_diffrn_reflns_limit_l_max 9
_diffrn_reflns_limit_l_min -9
_diffrn_reflns_number 3802
_diffrn_reflns_theta_full 27.42
_diffrn_reflns_theta_max 27.42
_exptl_absorpt_coefficient_mu 0.221
_exptl_absorpt_correction_T_max 0.976
_exptl_absorpt_correction_T_min 0.860
_exptl_absorpt_correction_type multi-scan
_exptl_absorpt_process_details 'Jacobson, R. (1998) Private communication'
_exptl_crystal_colour colorless
_exptl_crystal_density_diffrn 1.256
_exptl_crystal_density_method 'not measured'
_exptl_crystal_description block
_exptl_crystal_F_000 244.00
_exptl_crystal_size_max 0.39
_exptl_crystal_size_mid 0.12
_exptl_crystal_size_min 0.11
_refine_diff_density_max 0.23
_refine_diff_density_min -0.15
_refine_ls_abs_structure_details 'Flack, H. D. (1983), Acta Cryst. A39, 876-881.  416 Friedel Pairs'
_refine_ls_abs_structure_Flack 0.09(12)
_refine_ls_extinction_method none
_refine_ls_goodness_of_fit_ref 1.041
_refine_ls_hydrogen_treatment refall
_refine_ls_number_parameters 48
_refine_ls_number_reflns 907
_refine_ls_R_factor_gt 0.0301
_refine_ls_shift/su_max 0.0000
_refine_ls_structure_factor_coef Fsqd
_refine_ls_weighting_details 'w = 1/[\s^2^(Fo^2^)+(0.0456P)^2^+0.0000P] where P=(Fo^2^+2Fc^2^)/3'
_refine_ls_weighting_scheme calc
_refine_ls_wR_factor_ref 0.0697
_reflns_number_gt 873
_reflns_number_total 907
_reflns_threshold_expression F^2^>2.0\s(F^2^)
_cod_data_source_file cg1001286_si_002.cif
_cod_data_source_block '_NH01'
_cod_depositor_comments
;
The following automatic conversions were performed:

'_symmetry_cell_setting' tag value 'hexgonal' was replaced with
'hexagonal' value as specified in the replacement file
'/home/robertas/cod-tools/perl-scripts/inputs/replacement_values.lst'.

Automatic conversion script
Id: cif_fix_values 3143 2015-03-26 13:38:13Z robertas 
;
_cod_original_formula_sum 'C9 H21 O4 P '
_cod_database_code 4501590

loop_
_symmetry_equiv_pos_site_id
_symmetry_equiv_pos_as_xyz
1 +X,+Y,+Z
2 +X-Y,+X,1/2+Z
3 -Y,+X-Y,+Z
4 -X,-Y,1/2+Z
5 -X+Y,-X,+Z
6 +Y,-X+Y,1/2+Z

loop_
_atom_site_label
_atom_site_type_symbol
_atom_site_fract_x
_atom_site_fract_y
_atom_site_fract_z
_atom_site_U_iso_or_equiv
_atom_site_adp_type
_atom_site_occupancy
_atom_site_symmetry_multiplicity
_atom_site_calc_flag
_atom_site_refinement_flags
P(1) P 0.6667 0.3333 0.37371(9) 0.02570(16) Uani 1.00 3 d S
O(1) O 0.6667 0.3333 0.5832(3) 0.0320(4) Uani 1.00 3 d S
O(2) O 0.61420(18) 0.83775(15) 0.3004(2) 0.0498(3) Uani 1.00 1 d .
C(1) C 0.74109(19) 0.52917(18) 0.2797(2) 0.0322(3) Uani 1.00 1 d .
C(2) C 0.6403(2) 0.60340(18) 0.3322(2) 0.0367(3) Uani 1.00 1 d .
C(3) C 0.7131(2) 0.7730(2) 0.2652(2) 0.0451(4) Uani 1.00 1 d .
H(1) H 0.8497 0.5978 0.3240 0.039 Uiso 1.00 1 c R
H(2) H 0.7450 0.5237 0.1444 0.039 Uiso 1.00 1 c R
H(3) H 0.5343 0.5403 0.2783 0.044 Uiso 1.00 1 c R
H(4) H 0.6288 0.6010 0.4671 0.044 Uiso 1.00 1 c R
H(5) H 0.8153 0.8379 0.3272 0.054 Uiso 1.00 1 c R
H(6) H 0.7330 0.7765 0.1318 0.054 Uiso 1.00 1 c R
H(2A) H 0.511(3) 0.777(3) 0.239(4) 0.082(8) Uiso 1.00 1 c .

loop_
_atom_site_aniso_label
_atom_site_aniso_U_11
_atom_site_aniso_U_22
_atom_site_aniso_U_33
_atom_site_aniso_U_12
_atom_site_aniso_U_13
_atom_site_aniso_U_23
P(1) 0.02390(19) 0.02390(19) 0.0293(3) 0.01195(10) 0.0000 0.0000
O(1) 0.0332(6) 0.0332(6) 0.0296(9) 0.0166(3) 0.0000 0.0000
O(2) 0.0598(8) 0.0399(6) 0.0603(8) 0.0328(6) -0.0180(6) -0.0103(6)
C(1) 0.0312(7) 0.0264(7) 0.0381(8) 0.0137(6) 0.0013(5) 0.0037(5)
C(2) 0.0379(7) 0.0325(7) 0.0444(10) 0.0210(6) 0.0008(6) 0.0038(6)
C(3) 0.0461(10) 0.0329(8) 0.0585(12) 0.0213(8) -0.0040(7) 0.0038(7)

loop_
_atom_type_symbol
_atom_type_description
_atom_type_scat_dispersion_real
_atom_type_scat_dispersion_imag
_atom_type_scat_source
P P 0.102 0.094
;
International Tables for Crystallography
(1992, Vol. C, Tables 4.2.6.8 and 6.1.1.4)
;
O O 0.011 0.006
;
International Tables for Crystallography
(1992, Vol. C, Tables 4.2.6.8 and 6.1.1.4)
;
C C 0.003 0.002
;
International Tables for Crystallography
(1992, Vol. C, Tables 4.2.6.8 and 6.1.1.4)
;
H H 0.000 0.000
;
International Tables for Crystallography
(1992, Vol. C, Table 6.1.1.4)
;

loop_
_geom_angle_atom_site_label_1
_geom_angle_atom_site_label_2
_geom_angle_atom_site_label_3
_geom_angle
_geom_angle_publ_flag
_geom_angle_site_symmetry_1
_geom_angle_site_symmetry_3
O(1) P(1) C(1) 112.17(5) yes . .
O(1) P(1) C(1) 112.17(5) yes . 3_655
O(1) P(1) C(1) 112.18(5) yes . 5_665
C(1) P(1) C(1) 106.62(8) yes . 3_655
C(1) P(1) C(1) 106.65(8) yes . 5_665
C(1) P(1) C(1) 106.66(8) yes 3_655 5_665
P(1) C(1) C(2) 113.18(10) yes . .
C(1) C(2) C(3) 112.02(14) yes . .
O(2) C(3) C(2) 112.15(15) yes . .
C(3) O(2) H(2A) 112(2) no . .
P(1) C(1) H(1) 108.9 no . .
P(1) C(1) H(2) 108.9 no . .
C(2) C(1) H(1) 108.9 no . .
C(2) C(1) H(2) 108.9 no . .
H(1) C(1) H(2) 107.8 no . .
C(1) C(2) H(3) 109.2 no . .
C(1) C(2) H(4) 109.2 no . .
C(3) C(2) H(3) 109.2 no . .
C(3) C(2) H(4) 109.2 no . .
H(3) C(2) H(4) 107.9 no . .
O(2) C(3) H(5) 109.2 no . .
O(2) C(3) H(6) 109.2 no . .
C(2) C(3) H(5) 109.2 no . .
C(2) C(3) H(6) 109.2 no . .
H(5) C(3) H(6) 107.9 no . .

loop_
_geom_bond_atom_site_label_1
_geom_bond_atom_site_label_2
_geom_bond_distance
_geom_bond_publ_flag
_geom_bond_site_symmetry_2
P(1) O(1) 1.513(2) yes .
P(1) C(1) 1.8004(16) yes .
P(1) C(1) 1.8003(15) yes 3_655
P(1) C(1) 1.800(2) yes 5_665
O(2) C(3) 1.413(3) yes .
C(1) C(2) 1.529(3) yes .
C(2) C(3) 1.514(2) yes .
O(2) H(2A) 0.98(2) no .
C(1) H(1) 0.980 no .
C(1) H(2) 0.980 no .
C(2) H(3) 0.980 no .
C(2) H(4) 0.980 no .
C(3) H(5) 0.980 no .
C(3) H(6) 0.980 no .

loop_
_geom_contact_atom_site_label_1
_geom_contact_atom_site_label_2
_geom_contact_distance
_geom_contact_site_symmetry_2
O(1) O(2) 2.8566(18) 2_655
O(1) O(2) 2.8565(18) 4_665
O(1) O(2) 2.856(2) 6_555
O(1) C(3) 3.5563(18) 2_655
O(1) C(3) 3.556(2) 4_665
O(1) C(3) 3.556(2) 6_555
O(2) O(1) 2.8559(18) 2_554
O(2) C(1) 3.572(2) 5_675
O(2) C(1) 3.536(2) 6_565
O(2) C(2) 3.523(3) 3_665
C(1) O(2) 3.536(2) 2_654
C(1) O(2) 3.572(2) 3_765
C(2) O(2) 3.523(2) 5_565
C(3) O(1) 3.556(2) 2_554
P(1) H(2A) 3.04(2) 2_655
P(1) H(2A) 3.04(2) 4_665
P(1) H(2A) 3.04(3) 6_555
O(1) H(3) 3.120 2_655
O(1) H(3) 3.121 4_665
O(1) H(3) 3.120 6_555
O(1) H(6) 3.500 2_655
O(1) H(6) 3.500 4_665
O(1) H(6) 3.500 6_555
O(1) H(2A) 1.89(2) 2_655
O(1) H(2A) 1.89(2) 4_665
O(1) H(2A) 1.89(3) 6_555
O(2) H(1) 2.650 5_675
O(2) H(1) 3.533 6_564
O(2) H(2) 2.603 6_565
O(2) H(3) 2.625 3_665
O(2) H(4) 2.774 6_564
O(2) H(6) 3.012 6_565
O(2) H(2A) 3.44(3) 3_665
O(2) H(2A) 3.42(2) 5_565
C(1) H(4) 3.334 2_654
C(1) H(6) 3.263 2_655
C(1) H(2A) 3.32(2) 2_655
C(2) H(2) 3.350 6_565
C(2) H(3) 3.585 4_665
C(2) H(4) 3.545 4_664
C(2) H(6) 3.445 2_655
C(2) H(2A) 3.33(3) 2_655
C(2) H(2A) 3.31(2) 5_565
C(3) H(1) 3.541 5_675
C(3) H(1) 3.347 6_564
C(3) H(2) 3.318 6_565
C(3) H(4) 3.422 6_564
C(3) H(6) 3.564 6_565
H(1) O(2) 3.533 2_655
H(1) O(2) 2.650 3_765
H(1) C(3) 3.347 2_655
H(1) C(3) 3.541 3_765
H(1) H(4) 3.036 2_654
H(1) H(5) 3.416 3_765
H(1) H(6) 2.527 2_655
H(1) H(2A) 3.165 2_655
H(1) H(2A) 3.246 3_765
H(2) O(2) 2.603 2_654
H(2) C(2) 3.350 2_654
H(2) C(3) 3.318 2_654
H(2) H(3) 3.554 2_654
H(2) H(4) 2.729 2_654
H(2) H(4) 3.455 4_664
H(2) H(5) 3.465 2_654
H(2) H(2A) 2.928 2_654
H(3) O(1) 3.120 2_554
H(3) O(2) 2.625 5_565
H(3) C(2) 3.585 4_664
H(3) H(2) 3.554 6_565
H(3) H(4) 2.698 4_664
H(3) H(2A) 2.422 5_565
H(4) O(2) 2.774 2_655
H(4) C(1) 3.334 6_565
H(4) C(2) 3.545 4_665
H(4) C(3) 3.422 2_655
H(4) H(1) 3.036 6_565
H(4) H(2) 3.455 4_665
H(4) H(2) 2.729 6_565
H(4) H(3) 2.698 4_665
H(4) H(6) 3.025 2_655
H(4) H(2A) 2.567 2_655
H(4) H(2A) 3.542 5_565
H(5) H(1) 3.416 5_675
H(5) H(2) 3.465 6_565
H(5) H(5) 2.942 3_765
H(5) H(5) 2.942 5_675
H(5) H(6) 3.030 2_655
H(5) H(6) 3.122 6_565
H(6) O(1) 3.500 2_554
H(6) O(2) 3.012 2_654
H(6) C(1) 3.263 6_564
H(6) C(2) 3.445 6_564
H(6) C(3) 3.564 2_654
H(6) H(1) 2.527 6_564
H(6) H(4) 3.025 6_564
H(6) H(5) 3.122 2_654
H(6) H(5) 3.030 6_564
H(2A) P(1) 3.04(2) 2_554
H(2A) O(1) 1.89(2) 2_554
H(2A) O(2) 3.42(3) 3_665
H(2A) O(2) 3.44(2) 5_565
H(2A) C(1) 3.32(2) 6_564
H(2A) C(2) 3.31(3) 3_665
H(2A) C(2) 3.33(2) 6_564
H(2A) H(1) 3.246 5_675
H(2A) H(1) 3.165 6_564
H(2A) H(2) 2.928 6_565
H(2A) H(3) 2.422 3_665
H(2A) H(4) 3.542 3_665
H(2A) H(4) 2.567 6_564
H(2A) H(2A) 2.62(4) 3_665
H(2A) H(2A) 2.62(3) 5_565

loop_
_geom_torsion_atom_site_label_1
_geom_torsion_atom_site_label_2
_geom_torsion_atom_site_label_3
_geom_torsion_atom_site_label_4
_geom_torsion
_geom_torsion_site_symmetry_1
_geom_torsion_site_symmetry_3
_geom_torsion_site_symmetry_4
O(1) P(1) C(1) C(2) -62.23(11) . . .
O(1) P(1) C(1) C(2) -62.25(14) . 3_655 3_655
O(1) P(1) C(1) C(2) -62.23(12) . 5_665 5_665
C(1) P(1) C(1) C(2) 174.61(12) . 3_655 3_655
C(1) P(1) C(1) C(2) 60.92(13) 3_655 . .
C(1) P(1) C(1) C(2) 60.94(13) . 5_665 5_665
C(1) P(1) C(1) C(2) 174.59(10) 5_665 . .
C(1) P(1) C(1) C(2) 174.59(11) 3_655 5_665 5_665
C(1) P(1) C(1) C(2) 60.94(14) 5_665 3_655 3_655
P(1) C(1) C(2) C(3) 175.11(11) . . .
C(1) C(2) C(3) O(2) 175.25(13) . . .
